data_1577195
loop_
_publ_author_name
'Yakubenko, Artyom'
'Garc\'ia-Romero, \'Alvaro'
'Urwin, Stephanie'
'Fernandez, Israel'
'Goicoechea, Jose M.'

_publ_section_title
;
 Cyaphide Generation at an Aluminium(I) Center: A Useful Precursor for
 Phosphorus-Containing Heterocycles
;
_journal_name_full 'Chemical Science'
_journal_paper_doi 10.1039/D6SC03023H
_journal_year 2026
_chemical_formula_moiety 'C11 H16 Au N3 P2'
_chemical_formula_sum 'C11 H16 Au N3 P2'
_chemical_formula_weight 449.17
_chemical_name_systematic
;
 {(PPh3)Au[CPN3Bn]}2
;
_space_group_crystal_system monoclinic
_space_group_IT_number 14
_space_group_name_Hall '-P 2yn'
_space_group_name_H-M_alt 'P 1 21/n 1'
_atom_sites_solution_hydrogens geom
_audit_creation_method SHELXL-2019/3
_audit_update_record
;
2026-04-11 deposited with the CCDC.	2026-05-05 downloaded from the CCDC.
;
_cell_angle_alpha 90
_cell_angle_beta 104.408(3)
_cell_angle_gamma 90
_cell_formula_units_Z 8
_cell_length_a 17.7846(16)
_cell_length_b 9.0274(8)
_cell_length_c 18.6839(16)
_cell_measurement_reflns_used 9643
_cell_measurement_temperature 153(2)
_cell_measurement_theta_max 27.47
_cell_measurement_theta_min 2.36
_cell_volume 2905.3(4)
_computing_cell_refinement 'Bruker SAINT'
_computing_data_collection 'Bruker APEX2'
_computing_data_reduction 'Bruker SAINT'
_computing_molecular_graphics
;
C. B. H\"ubschle, G. M. Sheldrick, B. Dittrich:
ShelXle: a Qt graphical user interface for SHELXL.
J. Appl. Cryst., 44, (2011) 1281-1284.
;
_computing_publication_material 'APEX6 v2024.9-0 (Bruker AXS, 2024)'
_computing_structure_refinement 'SHELXL-2019/2 (Sheldrick, 2019)'
_computing_structure_solution 'SHELXS-97 (Sheldrick 2008)'
_diffrn_ambient_temperature 153(2)
_diffrn_detector 'Photon III'
_diffrn_detector_area_resol_mean 7.3910
_diffrn_measured_fraction_theta_full 0.994
_diffrn_measured_fraction_theta_max 0.994
_diffrn_measurement_device 'four-circle diffractometer'
_diffrn_measurement_device_type 'Bruker D8 VENTURE'
_diffrn_measurement_method '\w and \f scans'
_diffrn_radiation_type MoK\a
_diffrn_radiation_wavelength 0.71073
_diffrn_reflns_av_R_equivalents 0.0610
_diffrn_reflns_av_unetI/netI 0.0321
_diffrn_reflns_Laue_measured_fraction_full 0.994
_diffrn_reflns_Laue_measured_fraction_max 0.994
_diffrn_reflns_limit_h_max 23
_diffrn_reflns_limit_h_min -23
_diffrn_reflns_limit_k_max 11
_diffrn_reflns_limit_k_min -11
_diffrn_reflns_limit_l_max 24
_diffrn_reflns_limit_l_min -24
_diffrn_reflns_number 61066
_diffrn_reflns_point_group_measured_fraction_full 0.994
_diffrn_reflns_point_group_measured_fraction_max 0.994
_diffrn_reflns_theta_full 25.242
_diffrn_reflns_theta_max 27.511
_diffrn_reflns_theta_min 2.251
_diffrn_source_type 'Incoatec I\mS Diamond'
_exptl_absorpt_coefficient_mu 10.330
_exptl_absorpt_correction_T_max 0.7456
_exptl_absorpt_correction_T_min 0.4486
_exptl_absorpt_correction_type multi-scan
_exptl_absorpt_process_details
;
L. Krause, R. Herbst-Irmer, G.M. Sheldrick, D. Stalke:
Comparison of silver and molybdenum microfocus X-ray sources for 
single-crystal structure determination.
J. Appl. Cryst. (2015), 48, 3-10. doi:10.1107/S1600576714022985
;
_exptl_crystal_colour colourless
_exptl_crystal_density_diffrn 2.054
_exptl_crystal_description plate
_exptl_crystal_F_000 1696
_exptl_crystal_size_max 0.316
_exptl_crystal_size_mid 0.206
_exptl_crystal_size_min 0.092
_refine_diff_density_max 1.339
_refine_diff_density_min -1.261
_refine_diff_density_rms 0.216
_refine_ls_extinction_method none
_refine_ls_goodness_of_fit_ref 1.166
_refine_ls_hydrogen_treatment constr
_refine_ls_matrix_type full
_refine_ls_number_parameters 307
_refine_ls_number_reflns 6629
_refine_ls_number_restraints 0
_refine_ls_restrained_S_all 1.166
_refine_ls_R_factor_all 0.0420
_refine_ls_R_factor_gt 0.0358
_refine_ls_shift/su_max 0.001
_refine_ls_shift/su_mean 0.000
_refine_ls_structure_factor_coef Fsqd
_refine_ls_weighting_details 'w=1/[\s^2^(Fo^2^)+(0.0395P)^2^+18.3577P] where P=(Fo^2^+2Fc^2^)/3'
_refine_ls_weighting_scheme calc
_refine_ls_wR_factor_gt 0.0911
_refine_ls_wR_factor_ref 0.0936
_reflns_Friedel_coverage 0.000
_reflns_number_gt 5847
_reflns_number_total 6629
_reflns_threshold_expression 'I > 2\s(I)'
_cod_data_source_file d6sc03023h2.cif
_cod_data_source_block 25245
_cod_original_sg_symbol_H-M 'P 21/n'
_cod_database_code 1577195
_shelx_shelxl_version_number 2019/3
_shelx_space_group_comment
;
The symmetry employed for this shelxl refinement is uniquely defined
by the following loop, which should always be used as a source of
symmetry information in preference to the above space-group names.
They are only intended as comments.
;
_shelx_estimated_absorpt_t_min 0.139
_shelx_estimated_absorpt_t_max 0.450

loop_
_space_group_symop_operation_xyz
'x, y, z'
'-x+1/2, y+1/2, -z+1/2'
'-x, -y, -z'
'x-1/2, -y-1/2, z-1/2'

loop_
_atom_site_label
_atom_site_type_symbol
_atom_site_fract_x
_atom_site_fract_y
_atom_site_fract_z
_atom_site_U_iso_or_equiv
_atom_site_adp_type
_atom_site_occupancy
_atom_site_site_symmetry_order
_atom_site_calc_flag
_atom_site_refinement_flags_posn
_atom_site_refinement_flags_adp
_atom_site_refinement_flags_occupancy
_atom_site_disorder_assembly
_atom_site_disorder_group
Au1 Au 0.11442(2) 0.43497(3) 0.43409(2) 0.02020(8) Uani 1 1 d . . . . .
N1 N 0.2388(4) 0.6100(7) 0.3847(3) 0.0289(13) Uani 1 1 d . . . . .
N2 N 0.2969(3) 0.7045(7) 0.4013(3) 0.0280(13) Uani 1 1 d . . . . .
N3 N 0.3127(3) 0.7417(6) 0.4732(3) 0.0206(11) Uani 1 1 d . . . . .
C1 C 0.2073(4) 0.5736(7) 0.4415(4) 0.0228(14) Uani 1 1 d . . . . .
P1 P 0.25444(11) 0.6642(2) 0.52168(11) 0.0319(4) Uani 1 1 d . . . . .
P2 P 0.00478(9) 0.29547(19) 0.42374(10) 0.0208(3) Uani 1 1 d . . . . .
C2 C 0.3774(4) 0.8464(7) 0.5009(4) 0.0243(14) Uani 1 1 d . . . . .
H2A H 0.371910 0.891184 0.547646 0.029 Uiso 1 1 calc R U . . .
H2B H 0.374697 0.927201 0.464443 0.029 Uiso 1 1 calc R U . . .
C3 C 0.4561(4) 0.7706(8) 0.5141(4) 0.0252(14) Uani 1 1 d . . . . .
C4 C 0.4786(5) 0.6673(9) 0.5693(4) 0.0355(17) Uani 1 1 d . . . . .
H4 H 0.445302 0.643500 0.600333 0.043 Uiso 1 1 calc R U . . .
C5 C 0.5502(5) 0.5977(9) 0.5796(5) 0.043(2) Uani 1 1 d . . . . .
H5 H 0.565019 0.524297 0.616933 0.051 Uiso 1 1 calc R U . . .
C6 C 0.5992(5) 0.6330(10) 0.5372(6) 0.045(2) Uani 1 1 d . . . . .
H6 H 0.648434 0.585885 0.545645 0.054 Uiso 1 1 calc R U . . .
C7 C 0.5777(4) 0.7383(10) 0.4812(5) 0.041(2) Uani 1 1 d . . . . .
H7 H 0.611829 0.763123 0.451137 0.050 Uiso 1 1 calc R U . . .
C8 C 0.5058(4) 0.8061(9) 0.4700(5) 0.0327(16) Uani 1 1 d . . . . .
H8 H 0.490376 0.877558 0.431810 0.039 Uiso 1 1 calc R U . . .
C9 C -0.0091(4) 0.2136(8) 0.5076(4) 0.0290(15) Uani 1 1 d . . . . .
H9A H -0.006719 0.291044 0.544879 0.043 Uiso 1 1 calc R U . . .
H9B H -0.059872 0.164815 0.497427 0.043 Uiso 1 1 calc R U . . .
H9C H 0.031831 0.140385 0.526179 0.043 Uiso 1 1 calc R U . . .
C10 C -0.0011(5) 0.1404(9) 0.3614(5) 0.040(2) Uani 1 1 d . . . . .
H10A H 0.005937 0.175469 0.313880 0.060 Uiso 1 1 calc R U . . .
H10B H 0.039688 0.068523 0.382686 0.060 Uiso 1 1 calc R U . . .
H10C H -0.052016 0.092952 0.353934 0.060 Uiso 1 1 calc R U . . .
C11 C -0.0845(4) 0.3963(9) 0.3877(4) 0.0293(16) Uani 1 1 d . . . . .
H11A H -0.082383 0.445258 0.341427 0.044 Uiso 1 1 calc R U . . .
H11B H -0.128378 0.327271 0.378372 0.044 Uiso 1 1 calc R U . . .
H11C H -0.091011 0.470880 0.423763 0.044 Uiso 1 1 calc R U . . .
Au2 Au 0.21124(2) 0.12279(3) 0.45684(2) 0.02293(8) Uani 1 1 d . . . . .
N101 N 0.1759(3) 0.0145(7) 0.5969(3) 0.0267(12) Uani 1 1 d . . . . .
N102 N 0.1753(3) 0.0387(7) 0.6668(3) 0.0262(12) Uani 1 1 d . . . . .
N103 N 0.2043(3) 0.1723(6) 0.6895(3) 0.0228(11) Uani 1 1 d . . . . .
C101 C 0.2052(4) 0.1291(8) 0.5645(4) 0.0254(14) Uani 1 1 d . . . . .
P101 P 0.23212(11) 0.2759(2) 0.62490(11) 0.0278(4) Uani 1 1 d . . . . .
P102 P 0.21751(10) 0.10963(19) 0.33624(10) 0.0214(3) Uani 1 1 d . . . . .
C102 C 0.2002(4) 0.2153(9) 0.7643(4) 0.0272(15) Uani 1 1 d . . . . .
H10D H 0.246016 0.276642 0.787177 0.033 Uiso 1 1 calc R U . . .
H10E H 0.202061 0.125006 0.794818 0.033 Uiso 1 1 calc R U . . .
C103 C 0.1273(4) 0.3011(8) 0.7644(4) 0.0242(14) Uani 1 1 d . . . . .
C104 C 0.1315(4) 0.4282(9) 0.8061(4) 0.0299(16) Uani 1 1 d . . . . .
H104 H 0.180626 0.460701 0.834687 0.036 Uiso 1 1 calc R U . . .
C105 C 0.0664(5) 0.5089(10) 0.8072(5) 0.0390(19) Uani 1 1 d . . . . .
H105 H 0.070563 0.596463 0.836048 0.047 Uiso 1 1 calc R U . . .
C106 C -0.0065(5) 0.4610(9) 0.7652(5) 0.0378(19) Uani 1 1 d . . . . .
H106 H -0.051996 0.515534 0.766116 0.045 Uiso 1 1 calc R U . . .
C107 C -0.0118(4) 0.3353(10) 0.7231(5) 0.0369(19) Uani 1 1 d . . . . .
H107 H -0.060882 0.303166 0.694255 0.044 Uiso 1 1 calc R U . . .
C108 C 0.0546(4) 0.2550(9) 0.7224(5) 0.0342(17) Uani 1 1 d . . . . .
H108 H 0.050612 0.167881 0.693192 0.041 Uiso 1 1 calc R U . . .
C109 C 0.1760(5) 0.2676(8) 0.2814(4) 0.0323(16) Uani 1 1 d . . . . .
H10F H 0.123084 0.284148 0.286449 0.048 Uiso 1 1 calc R U . . .
H10G H 0.207705 0.355458 0.298552 0.048 Uiso 1 1 calc R U . . .
H10H H 0.174588 0.248955 0.229419 0.048 Uiso 1 1 calc R U . . .
C110 C 0.1653(4) -0.0444(8) 0.2844(4) 0.0312(16) Uani 1 1 d . . . . .
H11D H 0.183744 -0.137355 0.309864 0.047 Uiso 1 1 calc R U . . .
H11E H 0.109665 -0.033140 0.280627 0.047 Uiso 1 1 calc R U . . .
H11F H 0.174370 -0.045844 0.234796 0.047 Uiso 1 1 calc R U . . .
C111 C 0.3134(4) 0.0952(8) 0.3208(4) 0.0286(15) Uani 1 1 d . . . . .
H11G H 0.340771 0.011047 0.348821 0.043 Uiso 1 1 calc R U . . .
H11H H 0.309273 0.080021 0.267995 0.043 Uiso 1 1 calc R U . . .
H11I H 0.342390 0.186524 0.337127 0.043 Uiso 1 1 calc R U . . .

loop_
_atom_site_aniso_label
_atom_site_aniso_U_11
_atom_site_aniso_U_22
_atom_site_aniso_U_33
_atom_site_aniso_U_23
_atom_site_aniso_U_13
_atom_site_aniso_U_12
Au1 0.01667(12) 0.02017(13) 0.02405(14) -0.00237(10) 0.00563(9) -0.00235(9)
N1 0.031(3) 0.032(3) 0.023(3) 0.003(3) 0.006(3) -0.006(3)
N2 0.029(3) 0.035(3) 0.020(3) 0.001(2) 0.005(2) -0.007(3)
N3 0.018(2) 0.025(3) 0.019(3) -0.002(2) 0.004(2) 0.000(2)
C1 0.018(3) 0.019(3) 0.030(4) -0.007(3) 0.005(3) -0.007(2)
P1 0.0295(9) 0.0436(12) 0.0264(10) -0.0100(8) 0.0138(8) -0.0141(8)
P2 0.0175(7) 0.0194(8) 0.0262(9) -0.0029(7) 0.0068(6) -0.0029(6)
C2 0.028(3) 0.014(3) 0.032(4) -0.005(3) 0.009(3) -0.004(3)
C3 0.021(3) 0.025(3) 0.029(4) -0.008(3) 0.003(3) -0.006(3)
C4 0.039(4) 0.035(4) 0.027(4) -0.002(3) -0.001(3) -0.011(3)
C5 0.040(5) 0.035(4) 0.040(5) -0.004(4) -0.016(4) -0.003(4)
C6 0.024(4) 0.043(5) 0.058(6) -0.017(4) -0.006(4) 0.001(3)
C7 0.022(4) 0.045(5) 0.059(6) -0.010(4) 0.015(4) -0.005(3)
C8 0.030(4) 0.029(4) 0.039(4) 0.003(3) 0.009(3) -0.002(3)
C9 0.029(4) 0.025(4) 0.034(4) 0.003(3) 0.011(3) -0.002(3)
C10 0.034(4) 0.034(4) 0.061(6) -0.022(4) 0.029(4) -0.009(3)
C11 0.016(3) 0.045(4) 0.024(4) 0.000(3) 0.000(3) 0.000(3)
Au2 0.02335(13) 0.02786(14) 0.01924(14) 0.00122(10) 0.00843(10) 0.00355(10)
N101 0.029(3) 0.024(3) 0.027(3) -0.004(2) 0.006(2) 0.002(2)
N102 0.025(3) 0.028(3) 0.027(3) 0.000(2) 0.010(2) -0.003(2)
N103 0.022(3) 0.025(3) 0.022(3) 0.003(2) 0.008(2) 0.003(2)
C101 0.027(3) 0.031(4) 0.020(3) 0.001(3) 0.011(3) 0.008(3)
P101 0.0346(10) 0.0237(9) 0.0276(10) 0.0020(7) 0.0125(8) -0.0002(7)
P102 0.0260(8) 0.0195(8) 0.0208(9) -0.0008(6) 0.0099(7) 0.0003(6)
C102 0.026(3) 0.038(4) 0.017(3) 0.000(3) 0.005(3) 0.004(3)
C103 0.021(3) 0.036(4) 0.016(3) 0.005(3) 0.007(3) 0.000(3)
C104 0.030(4) 0.034(4) 0.026(4) -0.003(3) 0.010(3) -0.002(3)
C105 0.048(5) 0.035(4) 0.042(5) -0.001(4) 0.026(4) 0.013(4)
C106 0.029(4) 0.042(5) 0.049(5) 0.016(4) 0.022(4) 0.012(3)
C107 0.017(3) 0.043(5) 0.049(5) 0.017(4) 0.005(3) 0.004(3)
C108 0.030(4) 0.031(4) 0.039(5) 0.004(3) 0.005(3) 0.002(3)
C109 0.045(4) 0.030(4) 0.027(4) 0.003(3) 0.019(3) 0.007(3)
C110 0.027(4) 0.030(4) 0.034(4) -0.008(3) 0.003(3) -0.002(3)
C111 0.026(3) 0.034(4) 0.029(4) -0.008(3) 0.013(3) -0.001(3)

loop_
_atom_type_symbol
_atom_type_description
_atom_type_scat_dispersion_real
_atom_type_scat_dispersion_imag
_atom_type_scat_source
C C 0.0033 0.0016 'International Tables Vol C Tables 4.2.6.8 and 6.1.1.4'
H H 0.0000 0.0000 'International Tables Vol C Tables 4.2.6.8 and 6.1.1.4'
Au Au -2.0133 8.8022 'International Tables Vol C Tables 4.2.6.8 and 6.1.1.4'
N N 0.0061 0.0033 'International Tables Vol C Tables 4.2.6.8 and 6.1.1.4'
P P 0.1023 0.0942 'International Tables Vol C Tables 4.2.6.8 and 6.1.1.4'

loop_
_geom_angle_atom_site_label_1
_geom_angle_atom_site_label_2
_geom_angle_atom_site_label_3
_geom_angle
_geom_angle_site_symmetry_1
_geom_angle_site_symmetry_3
_geom_angle_publ_flag
C1 Au1 P2 175.7(2) . . ?
C1 Au1 Au2 97.35(19) . . ?
P2 Au1 Au2 86.95(4) . . ?
N2 N1 C1 115.1(6) . . ?
N1 N2 N3 110.8(5) . . ?
N2 N3 C2 117.3(5) . . ?
N2 N3 P1 115.4(4) . . ?
C2 N3 P1 127.2(5) . . ?
N1 C1 P1 110.9(5) . . ?
N1 C1 Au1 125.3(5) . . ?
P1 C1 Au1 123.8(4) . . ?
N3 P1 C1 87.7(3) . . ?
C9 P2 C10 104.1(4) . . ?
C9 P2 C11 103.5(3) . . ?
C10 P2 C11 104.2(4) . . ?
C9 P2 Au1 116.7(3) . . ?
C10 P2 Au1 113.1(2) . . ?
C11 P2 Au1 113.9(3) . . ?
N3 C2 C3 111.9(5) . . ?
N3 C2 H2A 109.2 . . ?
C3 C2 H2A 109.2 . . ?
N3 C2 H2B 109.2 . . ?
C3 C2 H2B 109.2 . . ?
H2A C2 H2B 107.9 . . ?
C4 C3 C8 119.6(7) . . ?
C4 C3 C2 120.8(7) . . ?
C8 C3 C2 119.7(7) . . ?
C3 C4 C5 119.7(8) . . ?
C3 C4 H4 120.1 . . ?
C5 C4 H4 120.1 . . ?
C6 C5 C4 120.9(9) . . ?
C6 C5 H5 119.5 . . ?
C4 C5 H5 119.5 . . ?
C5 C6 C7 120.2(8) . . ?
C5 C6 H6 119.9 . . ?
C7 C6 H6 119.9 . . ?
C8 C7 C6 119.0(8) . . ?
C8 C7 H7 120.5 . . ?
C6 C7 H7 120.5 . . ?
C7 C8 C3 120.6(8) . . ?
C7 C8 H8 119.7 . . ?
C3 C8 H8 119.7 . . ?
P2 C9 H9A 109.5 . . ?
P2 C9 H9B 109.5 . . ?
H9A C9 H9B 109.5 . . ?
P2 C9 H9C 109.5 . . ?
H9A C9 H9C 109.5 . . ?
H9B C9 H9C 109.5 . . ?
P2 C10 H10A 109.5 . . ?
P2 C10 H10B 109.5 . . ?
H10A C10 H10B 109.5 . . ?
P2 C10 H10C 109.5 . . ?
H10A C10 H10C 109.5 . . ?
H10B C10 H10C 109.5 . . ?
P2 C11 H11A 109.5 . . ?
P2 C11 H11B 109.5 . . ?
H11A C11 H11B 109.5 . . ?
P2 C11 H11C 109.5 . . ?
H11A C11 H11C 109.5 . . ?
H11B C11 H11C 109.5 . . ?
C101 Au2 P102 178.6(2) . . ?
C101 Au2 Au1 87.10(19) . . ?
P102 Au2 Au1 94.00(4) . . ?
N102 N101 C101 114.2(6) . . ?
N101 N102 N103 111.3(5) . . ?
N102 N103 C102 115.7(6) . . ?
N102 N103 P101 115.4(5) . . ?
C102 N103 P101 128.6(5) . . ?
N101 C101 P101 111.4(5) . . ?
N101 C101 Au2 122.4(5) . . ?
P101 C101 Au2 126.2(4) . . ?
N103 P101 C101 87.7(3) . . ?
C109 P102 C111 103.7(4) . . ?
C109 P102 C110 102.7(4) . . ?
C111 P102 C110 103.8(3) . . ?
C109 P102 Au2 113.9(2) . . ?
C111 P102 Au2 116.2(3) . . ?
C110 P102 Au2 115.0(3) . . ?
N103 C102 C103 112.5(6) . . ?
N103 C102 H10D 109.1 . . ?
C103 C102 H10D 109.1 . . ?
N103 C102 H10E 109.1 . . ?
C103 C102 H10E 109.1 . . ?
H10D C102 H10E 107.8 . . ?
C104 C103 C108 118.5(7) . . ?
C104 C103 C102 120.1(6) . . ?
C108 C103 C102 121.4(7) . . ?
C105 C104 C103 121.5(7) . . ?
C105 C104 H104 119.2 . . ?
C103 C104 H104 119.2 . . ?
C104 C105 C106 119.6(8) . . ?
C104 C105 H105 120.2 . . ?
C106 C105 H105 120.2 . . ?
C107 C106 C105 119.7(7) . . ?
C107 C106 H106 120.1 . . ?
C105 C106 H106 120.1 . . ?
C106 C107 C108 120.1(8) . . ?
C106 C107 H107 120.0 . . ?
C108 C107 H107 120.0 . . ?
C107 C108 C103 120.6(8) . . ?
C107 C108 H108 119.7 . . ?
C103 C108 H108 119.7 . . ?
P102 C109 H10F 109.5 . . ?
P102 C109 H10G 109.5 . . ?
H10F C109 H10G 109.5 . . ?
P102 C109 H10H 109.5 . . ?
H10F C109 H10H 109.5 . . ?
H10G C109 H10H 109.5 . . ?
P102 C110 H11D 109.5 . . ?
P102 C110 H11E 109.5 . . ?
H11D C110 H11E 109.5 . . ?
P102 C110 H11F 109.5 . . ?
H11D C110 H11F 109.5 . . ?
H11E C110 H11F 109.5 . . ?
P102 C111 H11G 109.5 . . ?
P102 C111 H11H 109.5 . . ?
H11G C111 H11H 109.5 . . ?
P102 C111 H11I 109.5 . . ?
H11G C111 H11I 109.5 . . ?
H11H C111 H11I 109.5 . . ?

loop_
_geom_bond_atom_site_label_1
_geom_bond_atom_site_label_2
_geom_bond_distance
_geom_bond_site_symmetry_2
_geom_bond_publ_flag
Au1 C1 2.050(6) . ?
Au1 P2 2.2887(16) . ?
Au1 Au2 3.2746(4) . ?
N1 N2 1.315(8) . ?
N1 C1 1.358(9) . ?
N2 N3 1.343(8) . ?
N3 C2 1.481(8) . ?
N3 P1 1.688(6) . ?
C1 P1 1.730(7) . ?
P2 C9 1.805(7) . ?
P2 C10 1.807(8) . ?
P2 C11 1.808(7) . ?
C2 C3 1.521(9) . ?
C2 H2A 0.9900 . ?
C2 H2B 0.9900 . ?
C3 C4 1.375(11) . ?
C3 C8 1.387(10) . ?
C4 C5 1.391(12) . ?
C4 H4 0.9500 . ?
C5 C6 1.353(14) . ?
C5 H5 0.9500 . ?
C6 C7 1.396(14) . ?
C6 H6 0.9500 . ?
C7 C8 1.387(11) . ?
C7 H7 0.9500 . ?
C8 H8 0.9500 . ?
C9 H9A 0.9800 . ?
C9 H9B 0.9800 . ?
C9 H9C 0.9800 . ?
C10 H10A 0.9800 . ?
C10 H10B 0.9800 . ?
C10 H10C 0.9800 . ?
C11 H11A 0.9800 . ?
C11 H11B 0.9800 . ?
C11 H11C 0.9800 . ?
Au2 C101 2.042(7) . ?
Au2 P102 2.2867(17) . ?
N101 N102 1.326(8) . ?
N101 C101 1.366(9) . ?
N102 N103 1.339(8) . ?
N103 C102 1.470(9) . ?
N103 P101 1.695(6) . ?
C101 P101 1.729(8) . ?
P102 C109 1.803(8) . ?
P102 C111 1.805(7) . ?
P102 C110 1.812(7) . ?
C102 C103 1.510(9) . ?
C102 H10D 0.9900 . ?
C102 H10E 0.9900 . ?
C103 C104 1.378(10) . ?
C103 C108 1.399(10) . ?
C104 C105 1.373(11) . ?
C104 H104 0.9500 . ?
C105 C106 1.406(13) . ?
C105 H105 0.9500 . ?
C106 C107 1.372(13) . ?
C106 H106 0.9500 . ?
C107 C108 1.388(10) . ?
C107 H107 0.9500 . ?
C108 H108 0.9500 . ?
C109 H10F 0.9800 . ?
C109 H10G 0.9800 . ?
C109 H10H 0.9800 . ?
C110 H11D 0.9800 . ?
C110 H11E 0.9800 . ?
C110 H11F 0.9800 . ?
C111 H11G 0.9800 . ?
C111 H11H 0.9800 . ?
C111 H11I 0.9800 . ?

loop_
_geom_hbond_atom_site_label_D
_geom_hbond_atom_site_label_H
_geom_hbond_atom_site_label_A
_geom_hbond_distance_DH
_geom_hbond_distance_HA
_geom_hbond_distance_DA
_geom_hbond_angle_DHA
_geom_hbond_site_symmetry_A
_geom_hbond_publ_flag
C10 H10C N102 0.98 2.44 3.417(9) 176.5 3_556 yes
C109 H10H N2 0.98 2.65 3.611(9) 167.9 2_545 yes
C110 H11D N2 0.98 2.70 3.583(10) 150.0 1_545 yes
C10 H10C N102 0.98 2.44 3.417(9) 176.5 3_556 yes
C109 H10H N2 0.98 2.65 3.611(9) 167.9 2_545 yes

loop_
_geom_torsion_atom_site_label_1
_geom_torsion_atom_site_label_2
_geom_torsion_atom_site_label_3
_geom_torsion_atom_site_label_4
_geom_torsion
_geom_torsion_site_symmetry_1
_geom_torsion_site_symmetry_2
_geom_torsion_site_symmetry_3
_geom_torsion_site_symmetry_4
_geom_torsion_publ_flag
C1 N1 N2 N3 1.2(9) . . . . ?
N1 N2 N3 C2 179.3(6) . . . . ?
N1 N2 N3 P1 -1.6(7) . . . . ?
N2 N1 C1 P1 -0.3(8) . . . . ?
N2 N1 C1 Au1 178.1(5) . . . . ?
N2 N3 P1 C1 1.2(5) . . . . ?
C2 N3 P1 C1 -179.8(6) . . . . ?
N1 C1 P1 N3 -0.5(5) . . . . ?
Au1 C1 P1 N3 -178.9(4) . . . . ?
N2 N3 C2 C3 -78.4(8) . . . . ?
P1 N3 C2 C3 102.7(6) . . . . ?
N3 C2 C3 C4 -67.4(9) . . . . ?
N3 C2 C3 C8 112.7(7) . . . . ?
C8 C3 C4 C5 -1.1(11) . . . . ?
C2 C3 C4 C5 179.0(7) . . . . ?
C3 C4 C5 C6 1.7(12) . . . . ?
C4 C5 C6 C7 -1.3(13) . . . . ?
C5 C6 C7 C8 0.3(13) . . . . ?
C6 C7 C8 C3 0.4(12) . . . . ?
C4 C3 C8 C7 0.0(12) . . . . ?
C2 C3 C8 C7 180.0(7) . . . . ?
C101 N101 N102 N103 -0.1(8) . . . . ?
N101 N102 N103 C102 175.1(5) . . . . ?
N101 N102 N103 P101 1.2(7) . . . . ?
N102 N101 C101 P101 -0.9(8) . . . . ?
N102 N101 C101 Au2 -178.9(5) . . . . ?
N102 N103 P101 C101 -1.4(5) . . . . ?
C102 N103 P101 C101 -174.3(6) . . . . ?
N101 C101 P101 N103 1.2(5) . . . . ?
Au2 C101 P101 N103 179.2(4) . . . . ?
N102 N103 C102 C103 -92.3(7) . . . . ?
P101 N103 C102 C103 80.6(7) . . . . ?
N103 C102 C103 C104 -134.1(7) . . . . ?
N103 C102 C103 C108 45.4(9) . . . . ?
C108 C103 C104 C105 0.2(11) . . . . ?
C102 C103 C104 C105 179.8(7) . . . . ?
C103 C104 C105 C106 0.3(12) . . . . ?
C104 C105 C106 C107 -0.7(12) . . . . ?
C105 C106 C107 C108 0.7(12) . . . . ?
C106 C107 C108 C103 -0.1(12) . . . . ?
C104 C103 C108 C107 -0.3(11) . . . . ?
C102 C103 C108 C107 -179.9(7) . . . . ?
